data_7709369
loop_
_publ_author_name
'Hu, Lei'
'Sheng, Ming-Ming'
'Qin, Shun-Shun'
'Shi, Hua-Tian'
'Str\/omme, Maria'
'Zhang, Qian-Feng'
'Xu, Chao'

_publ_section_title
;
 Molecular surface modification of silver chalcogenolate clusters.
;
_journal_issue 8
_journal_name_full 'Dalton transactions (Cambridge, England : 2003)'
_journal_page_first 3241
_journal_page_last 3247
_journal_paper_doi 10.1039/d2dt00016d
_journal_volume 51
_journal_year 2022
_chemical_formula_moiety 'C66 H84 Ag12 F18 N6 O12 S6, 0.45[C4H8O], 0.55[C4H8O]'
_chemical_formula_sum 'C70 H92 Ag12 F18 N6 O13 S6'
_chemical_formula_weight 3054.29
_space_group_crystal_system trigonal
_space_group_IT_number 148
_space_group_name_Hall '-R 3'
_space_group_name_H-M_alt 'R -3 :H'
_atom_sites_solution_hydrogens geom
_audit_creation_date 2022-01-23
_audit_creation_method
;
Olex2 1.5
(compiled 2021.12.09 svn.r5202d8cf for OlexSys, GUI svn.r6439)
;
_audit_update_record
;
2022-01-24 deposited with the CCDC.	2022-01-25 downloaded from the CCDC.
;
_cell_angle_alpha 90
_cell_angle_beta 90
_cell_angle_gamma 120
_cell_formula_units_Z 6
_cell_length_a 20.625(5)
_cell_length_b 20.625(5)
_cell_length_c 40.283(9)
_cell_measurement_reflns_used 9254
_cell_measurement_temperature 296(2)
_cell_measurement_theta_max 27.46
_cell_measurement_theta_min 2.32
_cell_volume 14840(6)
_computing_cell_refinement 'SAINT V8.38A (Bruker, 2018)'
_computing_data_collection 'Bruker APEX2'
_computing_data_reduction 'SAINT V8.38A (Bruker, 2018)'
_computing_molecular_graphics 'Olex2 1.5 (Dolomanov et al., 2009)'
_computing_publication_material 'Olex2 1.5 (Dolomanov et al., 2009)'
_computing_structure_refinement 'SHELXL 2018/3 (Sheldrick, 2015)'
_computing_structure_solution 'SHELXS-97 (Sheldrick, 1990)'
_diffrn_ambient_temperature 296.15
_diffrn_measured_fraction_theta_full 0.999
_diffrn_measured_fraction_theta_max 0.997
_diffrn_measurement_device_type 'Bruker APEX-II CCD'
_diffrn_measurement_method '\f and \w scans'
_diffrn_radiation_type MoK\a
_diffrn_radiation_wavelength 0.71073
_diffrn_reflns_av_R_equivalents 0.0291
_diffrn_reflns_av_unetI/netI 0.0258
_diffrn_reflns_Laue_measured_fraction_full 0.999
_diffrn_reflns_Laue_measured_fraction_max 0.997
_diffrn_reflns_limit_h_max 26
_diffrn_reflns_limit_h_min -15
_diffrn_reflns_limit_k_max 26
_diffrn_reflns_limit_k_min -26
_diffrn_reflns_limit_l_max 50
_diffrn_reflns_limit_l_min -52
_diffrn_reflns_number 30715
_diffrn_reflns_point_group_measured_fraction_full 0.999
_diffrn_reflns_point_group_measured_fraction_max 0.997
_diffrn_reflns_theta_full 25.242
_diffrn_reflns_theta_max 27.537
_diffrn_reflns_theta_min 2.322
_diffrn_source_current 30.0
_diffrn_source_power 1.5
_diffrn_source_voltage 50.0
_diffrn_standards_number 0
_exptl_absorpt_coefficient_mu 2.533
_exptl_absorpt_correction_T_max 0.7456
_exptl_absorpt_correction_T_min 0.5663
_exptl_absorpt_correction_type multi-scan
_exptl_absorpt_process_details
;
SADABS-2016/2 (Bruker,2016/2) was used for absorption correction.
wR2(int) was 0.1249 before and 0.0459 after correction.
The Ratio of minimum to maximum transmission is 0.7595.
The \l/2 correction factor is Not present.
;
_exptl_crystal_colour colourless
_exptl_crystal_colour_primary colourless
_exptl_crystal_density_diffrn 2.051
_exptl_crystal_density_method 'not measured'
_exptl_crystal_description block
_exptl_crystal_F_000 8880
_exptl_crystal_size_max 0.2
_exptl_crystal_size_mid 0.18
_exptl_crystal_size_min 0.15
_refine_diff_density_max 0.502
_refine_diff_density_min -0.572
_refine_diff_density_rms 0.073
_refine_ls_extinction_method none
_refine_ls_goodness_of_fit_ref 1.033
_refine_ls_hydrogen_treatment constr
_refine_ls_matrix_type full
_refine_ls_number_parameters 434
_refine_ls_number_reflns 7591
_refine_ls_number_restraints 706
_refine_ls_restrained_S_all 1.073
_refine_ls_R_factor_all 0.0524
_refine_ls_R_factor_gt 0.0316
_refine_ls_shift/su_max 0.002
_refine_ls_shift/su_mean 0.000
_refine_ls_structure_factor_coef Fsqd
_refine_ls_weighting_details 'w=1/[\s^2^(Fo^2^)+(0.0356P)^2^+21.9868P] where P=(Fo^2^+2Fc^2^)/3'
_refine_ls_weighting_scheme calc
_refine_ls_wR_factor_gt 0.0738
_refine_ls_wR_factor_ref 0.0838
_reflns_Friedel_coverage 0.000
_reflns_number_gt 5356
_reflns_number_total 7591
_reflns_threshold_expression 'I > 2\s(I)'
_cod_data_source_file d2dt00016d2.cif
_cod_data_source_block 20210318hl_02_0m_a
_cod_depositor_comments 'Adding full bibliography for 7709363--7709369.cif.'
_cod_original_cell_volume 14840(8)
_cod_original_sg_symbol_H-M 'R -3'
_cod_database_code 7709369
_shelx_shelxl_version_number 2018/3
_shelx_space_group_comment
;
The symmetry employed for this shelxl refinement is uniquely defined
by the following loop, which should always be used as a source of
symmetry information in preference to the above space-group names.
They are only intended as comments.
;
_shelx_estimated_absorpt_t_max 0.703
_shelx_estimated_absorpt_t_min 0.631
_olex2_refinement_description
;
1. Fixed Uiso
 At 1.2 times of:
  All C(H) groups, All C(H,H) groups
 At 1.5 times of:
  All C(H,H,H) groups
2. Restrained distances
 C17-C16A \\sim C17-C16B
 with sigma of 0.02
 C64-F6 \\sim C64-F6A
 with sigma of 0.02
 C64-F4 \\sim C64-F4A
 with sigma of 0.02
 C64-F5 \\sim C64-F5A
 with sigma of 0.02
 C66-F8 \\sim C66-F8A
 with sigma of 0.02
 C66-F9 \\sim C66-F9A
 with sigma of 0.02
 C66-F7 \\sim C66-F7A
 with sigma of 0.02
3. Rigid bond restraints
 C16A, C16B
 with sigma for 1-2 distances of 0.01 and sigma for 1-3 distances of 0.01
 F9A, F8, F8A, F7, F7A, F9, F5, F6A, F6, F5A, F4, F4A
 with sigma for 1-2 distances of 0.01 and sigma for 1-3 distances of 0.01
4. Uiso/Uaniso restraints and constraints
All non-hydrogen atoms have similar U: within 2A with sigma of 0.01 and sigma
for terminal atoms of 0.02 within 2A
5. Rigid body (RIGU) restrains
 All non-hydrogen atoms
 with sigma for 1-2 distances of 0.001 and sigma for 1-3 distances of 0.001
6. Others
 Sof(C16B)=Sof(H16A)=Sof(H16B)=Sof(H16C)=1-FVAR(1)
 Sof(C16A)=Sof(H16D)=Sof(H16E)=Sof(H16F)=FVAR(1)
 Sof(F6A)=Sof(F5A)=Sof(F4A)=1-FVAR(2)
 Sof(F4)=Sof(F5)=Sof(F6)=FVAR(2)
 Sof(F7A)=Sof(F8A)=Sof(F9A)=1-FVAR(3)
 Sof(F7)=Sof(F8)=Sof(F9)=FVAR(3)
7.a Secondary CH2 refined with riding coordinates:
 C45(H45A,H45B), C51(H51A,H51B)
7.b Aromatic/amide H refined with riding coordinates:
 C10(H10), C12(H12), C13(H13), C15(H15), C18(H18), C20(H20)
7.c Idealised Me refined as rotating group:
 C8(H8A,H8B,H8C), C14(H14A,H14B,H14C), C16B(H16A,H16B,H16C), C21(H21A,H21B,
 H21C), C46(H46A,H46B,H46C), C52(H52A,H52B,H52C), C16A(H16D,H16E,H16F)
;
_smtbx_masks_special_details
;
A solvent mask was calculated and 243 electrons were 
found in a volume of 1179\%A^3^ in 2 voids per unit cell. 
This is consistent with the presence of 
0.45[C4H8O], 0.55[C4H8O] per Unit Cell 
which account for 240 electrons 
per unit cell.
;
_smtbx_masks_void_probe_radius 1.2
_smtbx_masks_void_truncation_radius 1.2
_olex2_submission_special_instructions 'No special instructions were received'

loop_
_space_group_symop_operation_xyz
'x, y, z'
'-y, x-y, z'
'-x+y, -x, z'
'x+2/3, y+1/3, z+1/3'
'-y+2/3, x-y+1/3, z+1/3'
'-x+y+2/3, -x+1/3, z+1/3'
'x+1/3, y+2/3, z+2/3'
'-y+1/3, x-y+2/3, z+2/3'
'-x+y+1/3, -x+2/3, z+2/3'
'-x, -y, -z'
'y, -x+y, -z'
'x-y, x, -z'
'-x+2/3, -y+1/3, -z+1/3'
'y+2/3, -x+y+1/3, -z+1/3'
'x-y+2/3, x+1/3, -z+1/3'
'-x+1/3, -y+2/3, -z+2/3'
'y+1/3, -x+y+2/3, -z+2/3'
'x-y+1/3, x+2/3, -z+2/3'

loop_
_atom_site_label
_atom_site_type_symbol
_atom_site_fract_x
_atom_site_fract_y
_atom_site_fract_z
_atom_site_U_iso_or_equiv
_atom_site_adp_type
_atom_site_occupancy
_atom_site_site_symmetry_order
_atom_site_calc_flag
_atom_site_refinement_flags_posn
_atom_site_refinement_flags_adp
_atom_site_refinement_flags_occupancy
_atom_site_disorder_assembly
_atom_site_disorder_group
Ag3 Ag 0.33700(2) 0.52334(2) 0.42966(2) 0.05530(9) Uani 1 1 d . . . . .
Ag4 Ag 0.27536(2) 0.53596(2) 0.49743(2) 0.06256(10) Uani 1 1 d . . . . .
Ag5 Ag 0.18774(2) 0.51878(2) 0.42619(2) 0.05592(9) Uani 1 1 d . . . . .
Ag11 Ag 0.39821(2) 0.60874(2) 0.35611(2) 0.06430(10) Uani 1 1 d . . . . .
C8 C 0.2479(3) 0.5369(3) 0.57723(13) 0.0948(15) Uani 1 1 d . U . . .
H8A H 0.293979 0.583762 0.575996 0.142 Uiso 1 1 calc R U . . .
H8B H 0.226455 0.531228 0.598923 0.142 Uiso 1 1 calc R U . . .
H8C H 0.213645 0.535812 0.560837 0.142 Uiso 1 1 calc R U . . .
C9 C 0.2631(2) 0.4739(2) 0.57089(10) 0.0624(8) Uani 1 1 d . U . . .
C10 C 0.2665(2) 0.4303(3) 0.59594(11) 0.0722(10) Uani 1 1 d . U . . .
H10 H 0.257533 0.438759 0.617682 0.087 Uiso 1 1 calc R U . . .
C11 C 0.2829(2) 0.3743(3) 0.58960(12) 0.0744(10) Uani 1 1 d . U . . .
C12 C 0.2948(2) 0.3640(2) 0.55710(12) 0.0757(10) Uani 1 1 d . U . . .
H12 H 0.306335 0.327152 0.551461 0.091 Uiso 1 1 calc R U . . .
C13 C 0.2898(2) 0.4077(2) 0.53291(11) 0.0676(9) Uani 1 1 d . U . . .
H13 H 0.297347 0.399057 0.510976 0.081 Uiso 1 1 calc R U . . .
C14 C 0.2883(3) 0.3272(3) 0.61696(14) 0.1078(18) Uani 1 1 d . U . . .
H14A H 0.275761 0.278948 0.608303 0.162 Uiso 1 1 calc R U . . .
H14B H 0.254196 0.321233 0.634472 0.162 Uiso 1 1 calc R U . . .
H14C H 0.338494 0.351506 0.625506 0.162 Uiso 1 1 calc R U . . .
C15 C 0.5671(3) 0.6126(3) 0.28698(13) 0.0856(12) Uani 1 1 d . U . . .
H15 H 0.615912 0.622823 0.290449 0.103 Uiso 1 1 calc R U . . .
C16B C 0.5726(17) 0.5895(16) 0.2236(5) 0.115(4) Uani 0.55(5) 1 d D U P A 2
H16A H 0.626217 0.618608 0.225095 0.172 Uiso 0.55(5) 1 calc R U P A 2
H16B H 0.555810 0.606430 0.205073 0.172 Uiso 0.55(5) 1 calc R U P A 2
H16C H 0.557712 0.537673 0.220563 0.172 Uiso 0.55(5) 1 calc R U P A 2
C17 C 0.5379(3) 0.5985(3) 0.25561(13) 0.0853(11) Uani 1 1 d D U . . .
C18 C 0.4649(3) 0.5824(3) 0.25259(11) 0.0814(11) Uani 1 1 d . U . . .
H18 H 0.442491 0.571541 0.231741 0.098 Uiso 1 1 calc R U . . .
C19 C 0.4238(3) 0.5821(2) 0.28001(10) 0.0672(9) Uani 1 1 d . U . . .
C20 C 0.5249(2) 0.6115(2) 0.31306(12) 0.0741(10) Uani 1 1 d . U . . .
H20 H 0.546228 0.621152 0.334125 0.089 Uiso 1 1 calc R U . . .
C21 C 0.3442(3) 0.5638(3) 0.27748(13) 0.0926(14) Uani 1 1 d . U . . .
H21A H 0.311657 0.511394 0.281706 0.139 Uiso 1 1 calc R U . . .
H21B H 0.334832 0.575627 0.255585 0.139 Uiso 1 1 calc R U . . .
H21C H 0.334810 0.592559 0.293522 0.139 Uiso 1 1 calc R U . . .
C45 C 0.1047(2) 0.5366(2) 0.49776(11) 0.0632(10) Uani 1 1 d . U . . .
H45A H 0.106999 0.558492 0.519340 0.076 Uiso 1 1 calc R U . . .
H45B H 0.069184 0.542870 0.484307 0.076 Uiso 1 1 calc R U . . .
C46 C 0.0767(2) 0.4556(2) 0.50205(14) 0.0888(15) Uani 1 1 d . U . . .
H46A H 0.068083 0.432169 0.480671 0.133 Uiso 1 1 calc R U . . .
H46B H 0.030620 0.433434 0.514341 0.133 Uiso 1 1 calc R U . . .
H46C H 0.113099 0.448700 0.513938 0.133 Uiso 1 1 calc R U . . .
C51 C 0.2255(2) 0.4369(2) 0.35814(10) 0.0607(9) Uani 1 1 d . U . . .
H51A H 0.178853 0.404731 0.369582 0.073 Uiso 1 1 calc R U . . .
H51B H 0.213639 0.441891 0.335328 0.073 Uiso 1 1 calc R U . . .
C52 C 0.2721(3) 0.4010(3) 0.35849(14) 0.0949(16) Uani 1 1 d . U . . .
H52A H 0.318000 0.431990 0.346778 0.142 Uiso 1 1 calc R U . . .
H52B H 0.245503 0.352955 0.347897 0.142 Uiso 1 1 calc R U . . .
H52C H 0.283148 0.394757 0.381025 0.142 Uiso 1 1 calc R U . . .
C63 C 0.4710(2) 0.5103(2) 0.40112(11) 0.0625(8) Uani 1 1 d . U . . .
C64 C 0.5065(3) 0.4666(3) 0.38673(14) 0.0791(9) Uani 1 1 d D U . . .
C65 C 0.1758(2) 0.3674(2) 0.44866(11) 0.0621(8) Uani 1 1 d . U . . .
C66 C 0.1377(3) 0.2837(3) 0.45696(17) 0.0930(11) Uani 1 1 d D U . . .
F4 F 0.5554(3) 0.5023(4) 0.36271(16) 0.1200(19) Uani 0.796(6) 1 d D U P B 1
F5 F 0.4589(3) 0.3996(3) 0.37652(19) 0.133(2) Uani 0.796(6) 1 d D U P B 1
F6 F 0.5477(3) 0.4568(3) 0.40988(12) 0.1143(15) Uani 0.796(6) 1 d D U P B 1
F7 F 0.1693(3) 0.2683(3) 0.48242(17) 0.140(2) Uani 0.801(7) 1 d D U P C 1
F8 F 0.1436(4) 0.2465(2) 0.43148(16) 0.145(2) Uani 0.801(7) 1 d D U P C 1
F9 F 0.0660(2) 0.2502(3) 0.4616(2) 0.137(2) Uani 0.801(7) 1 d D U P C 1
N2 N 0.45453(19) 0.59747(17) 0.31014(8) 0.0604(7) Uani 1 1 d . U . . .
N6 N 0.27461(16) 0.46244(18) 0.53921(8) 0.0568(7) Uani 1 1 d . U . . .
O5 O 0.13513(16) 0.38690(15) 0.43512(8) 0.0754(8) Uani 1 1 d . U . . .
O6 O 0.24241(16) 0.40342(16) 0.45602(8) 0.0784(8) Uani 1 1 d . U . . .
O7 O 0.41662(17) 0.47260(17) 0.41906(8) 0.0813(9) Uani 1 1 d . U . . .
O8 O 0.50122(17) 0.57692(16) 0.39360(8) 0.0767(8) Uani 1 1 d . U . . .
S5 S 0.27133(5) 0.52922(5) 0.37779(2) 0.0448(2) Uani 1 1 d . U . . .
S6 S 0.19717(5) 0.58770(4) 0.47825(2) 0.04336(19) Uani 1 1 d . U . . .
C16A C 0.5952(16) 0.610(2) 0.2288(6) 0.110(5) Uani 0.45(5) 1 d D U P A 1
H16D H 0.624911 0.662862 0.223947 0.165 Uiso 0.45(5) 1 calc R U P A 1
H16E H 0.569666 0.583767 0.209117 0.165 Uiso 0.45(5) 1 calc R U P A 1
H16F H 0.627089 0.592125 0.236642 0.165 Uiso 0.45(5) 1 calc R U P A 1
F6A F 0.4886(13) 0.4043(9) 0.4024(5) 0.110(3) Uani 0.204(6) 1 d D U P B 2
F5A F 0.4677(11) 0.4383(12) 0.3575(4) 0.106(3) Uani 0.204(6) 1 d D U P B 2
F4A F 0.5721(9) 0.5007(17) 0.3748(7) 0.106(4) Uani 0.204(6) 1 d D U P B 2
F7A F 0.0921(12) 0.2780(9) 0.4835(5) 0.116(4) Uani 0.199(7) 1 d D U P C 2
F8A F 0.1792(13) 0.2564(14) 0.4631(7) 0.121(4) Uani 0.199(7) 1 d D U P C 2
F9A F 0.0844(14) 0.2423(11) 0.4372(6) 0.132(4) Uani 0.199(7) 1 d D U P C 2

loop_
_atom_site_aniso_label
_atom_site_aniso_U_11
_atom_site_aniso_U_22
_atom_site_aniso_U_33
_atom_site_aniso_U_23
_atom_site_aniso_U_13
_atom_site_aniso_U_12
Ag3 0.04494(16) 0.05879(18) 0.05888(18) -0.00789(13) -0.00705(13) 0.02346(13)
Ag4 0.05758(18) 0.0722(2) 0.0665(2) 0.01341(15) 0.00442(14) 0.03886(16)
Ag5 0.06206(18) 0.05504(17) 0.05851(18) -0.00343(13) 0.00504(13) 0.03516(15)
Ag11 0.05537(18) 0.06293(19) 0.0633(2) -0.00213(15) 0.00643(14) 0.02108(15)
C8 0.119(4) 0.109(4) 0.081(3) -0.005(3) 0.008(3) 0.076(3)
C9 0.0492(19) 0.072(2) 0.0626(16) 0.0058(15) 0.0031(17) 0.0278(17)
C10 0.059(2) 0.084(2) 0.0618(19) 0.0125(18) -0.0015(19) 0.0264(19)
C11 0.057(2) 0.074(2) 0.0793(19) 0.0248(19) 0.002(2) 0.0226(18)
C12 0.078(3) 0.066(2) 0.086(2) 0.0186(19) 0.002(2) 0.038(2)
C13 0.072(2) 0.069(2) 0.069(2) 0.0110(17) 0.006(2) 0.0403(19)
C14 0.096(4) 0.098(4) 0.107(3) 0.045(3) -0.014(3) 0.032(3)
C15 0.085(3) 0.076(3) 0.099(2) -0.004(2) 0.0231(19) 0.042(2)
C16B 0.149(9) 0.079(10) 0.106(5) 0.002(6) 0.059(6) 0.050(8)
C17 0.117(3) 0.061(2) 0.086(2) 0.005(2) 0.033(2) 0.051(2)
C18 0.119(3) 0.067(2) 0.059(2) -0.0047(19) 0.0097(19) 0.047(2)
C19 0.087(2) 0.057(2) 0.0590(17) -0.0064(17) -0.0025(15) 0.037(2)
C20 0.0699(19) 0.075(3) 0.080(2) -0.008(2) 0.0048(17) 0.038(2)
C21 0.090(2) 0.103(4) 0.083(3) -0.021(3) -0.023(2) 0.047(3)
C45 0.052(2) 0.0637(19) 0.074(3) 0.0164(19) 0.0209(19) 0.0291(18)
C46 0.059(3) 0.064(2) 0.135(4) 0.023(3) 0.029(3) 0.024(2)
C51 0.060(2) 0.047(2) 0.065(2) -0.0181(17) -0.0055(18) 0.0188(16)
C52 0.109(4) 0.069(3) 0.121(4) -0.044(3) -0.025(3) 0.055(3)
C63 0.061(2) 0.0633(16) 0.075(2) -0.0033(15) -0.0047(15) 0.0396(16)
C64 0.068(2) 0.0708(19) 0.112(3) -0.0141(18) 0.0003(15) 0.0451(17)
C65 0.0598(16) 0.0479(15) 0.075(2) -0.0031(15) 0.0051(16) 0.0243(13)
C66 0.073(2) 0.0460(17) 0.152(3) 0.0054(18) 0.002(2) 0.0240(15)
F4 0.131(4) 0.127(3) 0.140(4) 0.014(3) 0.048(3) 0.093(3)
F5 0.105(3) 0.089(2) 0.202(6) -0.062(3) -0.007(3) 0.045(2)
F6 0.098(3) 0.118(3) 0.163(3) 0.012(3) -0.008(2) 0.081(3)
F7 0.129(3) 0.076(3) 0.196(4) 0.047(3) -0.017(4) 0.036(3)
F8 0.138(4) 0.074(2) 0.217(4) -0.049(3) -0.008(3) 0.048(3)
F9 0.076(2) 0.071(3) 0.245(7) 0.046(4) 0.026(3) 0.0218(18)
N2 0.0673(16) 0.0561(17) 0.0563(15) -0.0060(14) 0.0040(13) 0.0297(16)
N6 0.0473(16) 0.0627(17) 0.0612(15) 0.0126(14) 0.0073(14) 0.0282(14)
O5 0.0642(16) 0.0530(15) 0.105(2) 0.0030(15) -0.0011(15) 0.0261(13)
O6 0.0635(14) 0.0621(16) 0.088(2) 0.0157(15) -0.0061(14) 0.0154(13)
O7 0.0757(18) 0.0747(18) 0.110(2) 0.0137(16) 0.0183(15) 0.0497(16)
O8 0.088(2) 0.0655(15) 0.087(2) 0.0037(14) 0.0170(16) 0.0467(15)
S5 0.0425(4) 0.0427(4) 0.0492(5) -0.0093(4) -0.0029(4) 0.0212(4)
S6 0.0443(4) 0.0404(4) 0.0472(5) 0.0057(4) 0.0075(4) 0.0225(4)
C16A 0.138(8) 0.081(11) 0.107(5) -0.007(7) 0.049(6) 0.051(8)
F6A 0.121(8) 0.086(5) 0.154(7) 0.005(5) 0.020(6) 0.074(5)
F5A 0.106(6) 0.110(8) 0.124(5) -0.044(5) -0.015(5) 0.070(6)
F4A 0.073(3) 0.111(7) 0.149(9) -0.003(6) 0.014(4) 0.057(4)
F7A 0.097(7) 0.051(6) 0.178(6) 0.026(5) 0.039(5) 0.020(5)
F8A 0.111(6) 0.069(6) 0.198(10) 0.012(8) 0.006(6) 0.056(5)
F9A 0.106(6) 0.061(5) 0.188(7) -0.011(6) -0.023(5) 0.012(5)

loop_
_atom_type_symbol
_atom_type_description
_atom_type_scat_dispersion_real
_atom_type_scat_dispersion_imag
_atom_type_scat_source
Ag Ag -0.8971 1.1015 'International Tables Vol C Tables 4.2.6.8 and 6.1.1.4'
C C 0.0033 0.0016 'International Tables Vol C Tables 4.2.6.8 and 6.1.1.4'
F F 0.0171 0.0103 'International Tables Vol C Tables 4.2.6.8 and 6.1.1.4'
H H 0.0000 0.0000 'International Tables Vol C Tables 4.2.6.8 and 6.1.1.4'
N N 0.0061 0.0033 'International Tables Vol C Tables 4.2.6.8 and 6.1.1.4'
O O 0.0106 0.0060 'International Tables Vol C Tables 4.2.6.8 and 6.1.1.4'
S S 0.1246 0.1234 'International Tables Vol C Tables 4.2.6.8 and 6.1.1.4'

loop_
_geom_angle_atom_site_label_1
_geom_angle_atom_site_label_2
_geom_angle_atom_site_label_3
_geom_angle
_geom_angle_site_symmetry_1
_geom_angle_site_symmetry_3
_geom_angle_publ_flag
Ag4 Ag3 Ag11 143.343(16) . . ?
Ag5 Ag3 Ag4 101.651(12) 2_665 . ?
Ag5 Ag3 Ag4 65.671(12) . . ?
Ag5 Ag3 Ag5 120.842(13) 2_665 . ?
Ag5 Ag3 Ag11 94.885(11) . . ?
Ag5 Ag3 Ag11 60.489(11) 2_665 . ?
O6 Ag3 Ag4 63.58(8) . . ?
O6 Ag3 Ag5 73.18(7) . . ?
O6 Ag3 Ag5 155.09(7) . 2_665 ?
O6 Ag3 Ag11 143.02(7) . . ?
O6 Ag3 S5 103.14(7) . . ?
O6 Ag3 S6 105.26(8) . 2_665 ?
O7 Ag3 Ag4 126.87(8) . . ?
O7 Ag3 Ag5 152.60(8) . . ?
O7 Ag3 Ag5 82.83(8) . 2_665 ?
O7 Ag3 Ag11 84.92(8) . . ?
O7 Ag3 O6 90.56(11) . . ?
O7 Ag3 S5 112.10(9) . . ?
O7 Ag3 S6 97.38(9) . 2_665 ?
S5 Ag3 Ag4 118.41(3) . . ?
S5 Ag3 Ag5 101.59(2) . 2_665 ?
S5 Ag3 Ag5 53.39(2) . . ?
S5 Ag3 Ag11 46.69(2) . . ?
S5 Ag3 S6 138.43(3) . 2_665 ?
S6 Ag3 Ag4 53.12(2) 2_665 . ?
S6 Ag3 Ag5 107.98(2) 2_665 . ?
S6 Ag3 Ag5 52.38(2) 2_665 2_665 ?
S6 Ag3 Ag11 111.72(3) 2_665 . ?
Ag3 Ag4 Ag5 56.570(17) . . ?
N6 Ag4 Ag3 117.93(8) . . ?
N6 Ag4 Ag5 138.81(8) . . ?
N6 Ag4 S6 137.60(8) . . ?
N6 Ag4 S6 104.88(8) . 2_665 ?
S6 Ag4 Ag3 53.40(2) 2_665 . ?
S6 Ag4 Ag3 98.40(3) . . ?
S6 Ag4 Ag5 100.52(2) 2_665 . ?
S6 Ag4 Ag5 48.25(2) . . ?
S6 Ag4 S6 114.54(4) . 2_665 ?
Ag3 Ag5 Ag3 118.729(13) 3_565 . ?
Ag3 Ag5 Ag4 97.413(12) 3_565 . ?
Ag3 Ag5 Ag4 57.759(12) . . ?
Ag3 Ag5 Ag11 98.515(12) . 3_565 ?
Ag3 Ag5 Ag11 65.342(13) 3_565 3_565 ?
Ag11 Ag5 Ag4 141.011(17) 3_565 . ?
O5 Ag5 Ag3 84.54(7) . . ?
O5 Ag5 Ag3 153.70(7) . 3_565 ?
O5 Ag5 Ag4 84.53(8) . . ?
O5 Ag5 Ag11 126.80(8) . 3_565 ?
O5 Ag5 O8 92.00(10) . 3_565 ?
O5 Ag5 S5 96.56(8) . . ?
O5 Ag5 S6 112.56(8) . . ?
O8 Ag5 Ag3 150.06(7) 3_565 . ?
O8 Ag5 Ag3 73.85(7) 3_565 3_565 ?
O8 Ag5 Ag4 151.61(7) 3_565 . ?
O8 Ag5 Ag11 60.30(8) 3_565 3_565 ?
O8 Ag5 S5 98.21(8) 3_565 . ?
S5 Ag5 Ag3 52.97(2) . . ?
S5 Ag5 Ag3 107.17(2) . 3_565 ?
S5 Ag5 Ag4 110.17(3) . . ?
S5 Ag5 Ag11 50.79(2) . 3_565 ?
S6 Ag5 Ag3 98.93(2) . . ?
S6 Ag5 Ag3 55.18(2) . 3_565 ?
S6 Ag5 Ag4 47.62(2) . . ?
S6 Ag5 Ag11 119.20(3) . 3_565 ?
S6 Ag5 O8 109.76(7) . 3_565 ?
S6 Ag5 S5 138.03(3) . . ?
Ag5 Ag11 Ag3 54.168(17) 2_665 . ?
N2 Ag11 Ag3 138.42(8) . . ?
N2 Ag11 Ag5 123.93(9) . 2_665 ?
N2 Ag11 S5 130.92(9) . . ?
N2 Ag11 S5 109.78(8) . 2_665 ?
S5 Ag11 Ag3 97.37(3) 2_665 . ?
S5 Ag11 Ag3 48.58(2) . . ?
S5 Ag11 Ag5 97.46(3) . 2_665 ?
S5 Ag11 Ag5 50.77(2) 2_665 2_665 ?
S5 Ag11 S5 117.13(4) . 2_665 ?
H8A C8 H8B 109.5 . . ?
H8A C8 H8C 109.5 . . ?
H8B C8 H8C 109.5 . . ?
C9 C8 H8A 109.5 . . ?
C9 C8 H8B 109.5 . . ?
C9 C8 H8C 109.5 . . ?
C10 C9 C8 122.8(4) . . ?
N6 C9 C8 116.5(4) . . ?
N6 C9 C10 120.7(4) . . ?
C9 C10 H10 119.2 . . ?
C9 C10 C11 121.7(4) . . ?
C11 C10 H10 119.2 . . ?
C10 C11 C14 122.1(5) . . ?
C12 C11 C10 116.5(4) . . ?
C12 C11 C14 121.4(5) . . ?
C11 C12 H12 120.0 . . ?
C13 C12 C11 120.0(4) . . ?
C13 C12 H12 120.0 . . ?
C12 C13 H13 118.4 . . ?
N6 C13 C12 123.3(4) . . ?
N6 C13 H13 118.4 . . ?
C11 C14 H14A 109.5 . . ?
C11 C14 H14B 109.5 . . ?
C11 C14 H14C 109.5 . . ?
H14A C14 H14B 109.5 . . ?
H14A C14 H14C 109.5 . . ?
H14B C14 H14C 109.5 . . ?
C17 C15 H15 120.0 . . ?
C20 C15 H15 120.0 . . ?
C20 C15 C17 120.1(5) . . ?
H16A C16B H16B 109.5 . . ?
H16A C16B H16C 109.5 . . ?
H16B C16B H16C 109.5 . . ?
C17 C16B H16A 109.5 . . ?
C17 C16B H16B 109.5 . . ?
C17 C16B H16C 109.5 . . ?
C15 C17 C16B 128.3(14) . . ?
C15 C17 C18 116.5(5) . . ?
C15 C17 C16A 113.2(14) . . ?
C18 C17 C16B 114.8(14) . . ?
C18 C17 C16A 130.0(14) . . ?
C17 C18 H18 119.3 . . ?
C17 C18 C19 121.5(5) . . ?
C19 C18 H18 119.3 . . ?
C18 C19 C21 122.5(4) . . ?
N2 C19 C18 120.4(4) . . ?
N2 C19 C21 117.0(4) . . ?
C15 C20 H20 118.2 . . ?
N2 C20 C15 123.6(5) . . ?
N2 C20 H20 118.2 . . ?
C19 C21 H21A 109.5 . . ?
C19 C21 H21B 109.5 . . ?
C19 C21 H21C 109.5 . . ?
H21A C21 H21B 109.5 . . ?
H21A C21 H21C 109.5 . . ?
H21B C21 H21C 109.5 . . ?
H45A C45 H45B 107.7 . . ?
C46 C45 H45A 108.8 . . ?
C46 C45 H45B 108.8 . . ?
C46 C45 S6 114.0(3) . . ?
S6 C45 H45A 108.8 . . ?
S6 C45 H45B 108.8 . . ?
C45 C46 H46A 109.5 . . ?
C45 C46 H46B 109.5 . . ?
C45 C46 H46C 109.5 . . ?
H46A C46 H46B 109.5 . . ?
H46A C46 H46C 109.5 . . ?
H46B C46 H46C 109.5 . . ?
H51A C51 H51B 107.8 . . ?
C52 C51 H51A 109.0 . . ?
C52 C51 H51B 109.0 . . ?
C52 C51 S5 113.0(3) . . ?
S5 C51 H51A 109.0 . . ?
S5 C51 H51B 109.0 . . ?
C51 C52 H52A 109.5 . . ?
C51 C52 H52B 109.5 . . ?
C51 C52 H52C 109.5 . . ?
H52A C52 H52B 109.5 . . ?
H52A C52 H52C 109.5 . . ?
H52B C52 H52C 109.5 . . ?
O7 C63 C64 113.8(4) . . ?
O8 C63 C64 116.1(4) . . ?
O8 C63 O7 130.0(4) . . ?
F4 C64 C63 113.9(5) . . ?
F4 C64 F6 103.2(5) . . ?
F5 C64 C63 114.7(4) . . ?
F5 C64 F4 108.7(6) . . ?
F5 C64 F6 104.9(5) . . ?
F6 C64 C63 110.5(4) . . ?
F6A C64 C63 114.4(9) . . ?
F6A C64 F5A 100.2(13) . . ?
F5A C64 C63 103.1(8) . . ?
F4A C64 C63 120.6(16) . . ?
F4A C64 F6A 115.2(16) . . ?
F4A C64 F5A 98.2(15) . . ?
O5 C65 C66 114.7(4) . . ?
O5 C65 O6 130.7(4) . . ?
O6 C65 C66 114.6(4) . . ?
F7 C66 C65 113.5(5) . . ?
F8 C66 C65 109.9(5) . . ?
F8 C66 F7 105.1(6) . . ?
F9 C66 C65 115.9(5) . . ?
F9 C66 F7 109.0(6) . . ?
F9 C66 F8 102.3(5) . . ?
F7A C66 C65 101.9(8) . . ?
F8A C66 C65 117.7(13) . . ?
F8A C66 F7A 113.3(15) . . ?
F8A C66 F9A 111.9(17) . . ?
F9A C66 C65 113.7(11) . . ?
F9A C66 F7A 95.8(15) . . ?
C19 N2 Ag11 124.3(3) . . ?
C19 N2 C20 117.9(4) . . ?
C20 N2 Ag11 117.7(3) . . ?
C9 N6 Ag4 122.2(3) . . ?
C13 N6 Ag4 119.9(3) . . ?
C13 N6 C9 117.8(3) . . ?
C65 O5 Ag5 116.3(3) . . ?
C65 O6 Ag3 125.5(3) . . ?
C63 O7 Ag3 116.0(3) . . ?
C63 O8 Ag5 122.3(3) . 2_665 ?
Ag3 S5 Ag5 73.64(3) . . ?
Ag3 S5 Ag11 138.35(3) . 3_565 ?
Ag5 S5 Ag11 78.44(3) . 3_565 ?
Ag11 S5 Ag3 84.73(3) . . ?
Ag11 S5 Ag5 141.50(4) . . ?
Ag11 S5 Ag11 99.19(3) . 3_565 ?
C51 S5 Ag3 108.54(14) . . ?
C51 S5 Ag5 105.59(13) . . ?
C51 S5 Ag11 111.41(13) . . ?
C51 S5 Ag11 108.35(13) . 3_565 ?
Ag4 S6 Ag3 73.48(3) 3_565 3_565 ?
Ag4 S6 Ag3 140.61(4) . 3_565 ?
Ag4 S6 Ag4 107.37(4) . 3_565 ?
Ag4 S6 Ag5 84.13(3) . . ?
Ag5 S6 Ag3 72.44(3) . 3_565 ?
Ag5 S6 Ag4 137.24(4) . 3_565 ?
C45 S6 Ag3 107.07(14) . 3_565 ?
C45 S6 Ag4 109.59(13) . . ?
C45 S6 Ag4 108.37(14) . 3_565 ?
C45 S6 Ag5 105.75(15) . . ?
C17 C16A H16D 109.5 . . ?
C17 C16A H16E 109.5 . . ?
C17 C16A H16F 109.5 . . ?
H16D C16A H16E 109.5 . . ?
H16D C16A H16F 109.5 . . ?
H16E C16A H16F 109.5 . . ?

loop_
_geom_bond_atom_site_label_1
_geom_bond_atom_site_label_2
_geom_bond_distance
_geom_bond_site_symmetry_2
_geom_bond_publ_flag
Ag3 Ag4 3.0768(7) . ?
Ag3 Ag5 2.9922(8) 2_665 ?
Ag3 Ag5 3.0358(8) . ?
Ag3 Ag11 3.3543(7) . ?
Ag3 O6 2.495(3) . ?
Ag3 O7 2.386(3) . ?
Ag3 S5 2.5258(10) . ?
Ag3 S6 2.5765(10) 2_665 ?
Ag4 Ag5 3.3146(7) . ?
Ag4 N6 2.260(3) . ?
Ag4 S6 2.5671(10) 2_665 ?
Ag4 S6 2.4613(10) . ?
Ag5 Ag11 3.2119(7) 3_565 ?
Ag5 O5 2.399(3) . ?
Ag5 O8 2.506(3) 3_565 ?
Ag5 S5 2.5395(10) . ?
Ag5 S6 2.4858(10) . ?
Ag11 N2 2.259(3) . ?
Ag11 S5 2.4512(10) . ?
Ag11 S5 2.5401(10) 2_665 ?
C8 H8A 0.9600 . ?
C8 H8B 0.9600 . ?
C8 H8C 0.9600 . ?
C8 C9 1.502(6) . ?
C9 C10 1.377(6) . ?
C9 N6 1.340(5) . ?
C10 H10 0.9300 . ?
C10 C11 1.379(6) . ?
C11 C12 1.369(6) . ?
C11 C14 1.510(6) . ?
C12 H12 0.9300 . ?
C12 C13 1.367(6) . ?
C13 H13 0.9300 . ?
C13 N6 1.338(5) . ?
C14 H14A 0.9600 . ?
C14 H14B 0.9600 . ?
C14 H14C 0.9600 . ?
C15 H15 0.9300 . ?
C15 C17 1.367(7) . ?
C15 C20 1.357(6) . ?
C16B H16A 0.9600 . ?
C16B H16B 0.9600 . ?
C16B H16C 0.9600 . ?
C16B C17 1.532(11) . ?
C17 C18 1.376(7) . ?
C17 C16A 1.527(12) . ?
C18 H18 0.9300 . ?
C18 C19 1.390(6) . ?
C19 C21 1.493(6) . ?
C19 N2 1.332(5) . ?
C20 H20 0.9300 . ?
C20 N2 1.336(5) . ?
C21 H21A 0.9600 . ?
C21 H21B 0.9600 . ?
C21 H21C 0.9600 . ?
C45 H45A 0.9700 . ?
C45 H45B 0.9700 . ?
C45 C46 1.479(6) . ?
C45 S6 1.832(4) . ?
C46 H46A 0.9600 . ?
C46 H46B 0.9600 . ?
C46 H46C 0.9600 . ?
C51 H51A 0.9700 . ?
C51 H51B 0.9700 . ?
C51 C52 1.477(6) . ?
C51 S5 1.830(3) . ?
C52 H52A 0.9600 . ?
C52 H52B 0.9600 . ?
C52 H52C 0.9600 . ?
C63 C64 1.530(6) . ?
C63 O7 1.230(5) . ?
C63 O8 1.230(5) . ?
C64 F4 1.323(6) . ?
C64 F5 1.298(6) . ?
C64 F6 1.344(6) . ?
C64 F6A 1.309(13) . ?
C64 F5A 1.378(13) . ?
C64 F4A 1.267(16) . ?
C65 C66 1.534(6) . ?
C65 O5 1.225(5) . ?
C65 O6 1.227(5) . ?
C66 F7 1.336(7) . ?
C66 F8 1.323(7) . ?
C66 F9 1.296(6) . ?
C66 F7A 1.389(15) . ?
C66 F8A 1.262(16) . ?
C66 F9A 1.278(15) . ?
C16A H16D 0.9600 . ?
C16A H16E 0.9600 . ?
C16A H16F 0.9600 . ?

loop_
_geom_torsion_atom_site_label_1
_geom_torsion_atom_site_label_2
_geom_torsion_atom_site_label_3
_geom_torsion_atom_site_label_4
_geom_torsion
_geom_torsion_site_symmetry_1
_geom_torsion_site_symmetry_2
_geom_torsion_site_symmetry_3
_geom_torsion_site_symmetry_4
_geom_torsion_publ_flag
C8 C9 C10 C11 -177.9(4) . . . . ?
C8 C9 N6 Ag4 2.1(5) . . . . ?
C8 C9 N6 C13 178.6(4) . . . . ?
C9 C10 C11 C12 -0.6(6) . . . . ?
C9 C10 C11 C14 178.7(4) . . . . ?
C10 C9 N6 Ag4 -176.9(3) . . . . ?
C10 C9 N6 C13 -0.4(6) . . . . ?
C10 C11 C12 C13 -0.4(7) . . . . ?
C11 C12 C13 N6 1.0(7) . . . . ?
C12 C13 N6 Ag4 176.0(3) . . . . ?
C12 C13 N6 C9 -0.6(6) . . . . ?
C14 C11 C12 C13 -179.7(4) . . . . ?
C15 C17 C18 C19 1.3(7) . . . . ?
C15 C20 N2 Ag11 -174.7(4) . . . . ?
C15 C20 N2 C19 1.5(7) . . . . ?
C16B C17 C18 C19 174.7(12) . . . . ?
C17 C15 C20 N2 -0.2(7) . . . . ?
C17 C18 C19 C21 -179.1(4) . . . . ?
C17 C18 C19 N2 0.0(7) . . . . ?
C18 C19 N2 Ag11 174.5(3) . . . . ?
C18 C19 N2 C20 -1.3(6) . . . . ?
C20 C15 C17 C16B -173.5(14) . . . . ?
C20 C15 C17 C18 -1.2(7) . . . . ?
C20 C15 C17 C16A 173.5(15) . . . . ?
C21 C19 N2 Ag11 -6.3(5) . . . . ?
C21 C19 N2 C20 177.8(4) . . . . ?
C46 C45 S6 Ag3 128.8(3) . . . 3_565 ?
C46 C45 S6 Ag4 -153.4(3) . . . 3_565 ?
C46 C45 S6 Ag4 -36.5(4) . . . . ?
C46 C45 S6 Ag5 52.8(4) . . . . ?
C52 C51 S5 Ag3 -41.4(4) . . . . ?
C52 C51 S5 Ag5 -119.0(3) . . . . ?
C52 C51 S5 Ag11 50.2(4) . . . . ?
C52 C51 S5 Ag11 158.3(3) . . . 3_565 ?
C64 C63 O7 Ag3 -162.8(3) . . . . ?
C64 C63 O8 Ag5 -160.9(3) . . . 2_665 ?
C66 C65 O5 Ag5 174.4(3) . . . . ?
C66 C65 O6 Ag3 155.4(3) . . . . ?
N6 C9 C10 C11 1.1(6) . . . . ?
O5 C65 C66 F7 -154.0(6) . . . . ?
O5 C65 C66 F8 88.6(6) . . . . ?
O5 C65 C66 F9 -26.7(9) . . . . ?
O5 C65 C66 F7A -72.8(13) . . . . ?
O5 C65 C66 F8A 162.6(16) . . . . ?
O5 C65 C66 F9A 29.0(18) . . . . ?
O5 C65 O6 Ag3 -22.7(7) . . . . ?
O6 C65 C66 F7 27.5(8) . . . . ?
O6 C65 C66 F8 -89.8(6) . . . . ?
O6 C65 C66 F9 154.9(7) . . . . ?
O6 C65 C66 F7A 108.8(12) . . . . ?
O6 C65 C66 F8A -15.8(17) . . . . ?
O6 C65 C66 F9A -149.4(17) . . . . ?
O6 C65 O5 Ag5 -7.5(6) . . . . ?
O7 C63 C64 F4 167.8(5) . . . . ?
O7 C63 C64 F5 41.7(7) . . . . ?
O7 C63 C64 F6 -76.6(5) . . . . ?
O7 C63 C64 F6A -18.3(14) . . . . ?
O7 C63 C64 F5A 89.4(11) . . . . ?
O7 C63 C64 F4A -162.7(15) . . . . ?
O7 C63 O8 Ag5 17.8(7) . . . 2_665 ?
O8 C63 C64 F4 -13.2(7) . . . . ?
O8 C63 C64 F5 -139.3(6) . . . . ?
O8 C63 C64 F6 102.4(5) . . . . ?
O8 C63 C64 F6A 160.6(13) . . . . ?
O8 C63 C64 F5A -91.7(11) . . . . ?
O8 C63 C64 F4A 16.2(16) . . . . ?
O8 C63 O7 Ag3 18.5(6) . . . . ?
C16A C17 C18 C19 -172.4(18) . . . . ?

loop_
_smtbx_masks_void_nr
_smtbx_masks_void_average_x
_smtbx_masks_void_average_y
_smtbx_masks_void_average_z
_smtbx_masks_void_volume
_smtbx_masks_void_count_electrons
_smtbx_masks_void_content
1 0.000 0.000 0.000 193.2 38.4 '0.9 C4H8O'
2 0.000 0.000 0.241 8.9 0.0 ?
3 0.000 0.000 0.500 199.8 42.6 '1.1 C4H8O'
4 0.000 0.000 0.759 8.9 0.0 ?
5 0.333 0.667 0.667 193.2 38.4 '0.9 C4H8O'
6 0.333 0.667 0.167 199.8 42.6 '1.1 C4H8O'
7 0.333 0.667 0.426 8.9 0.0 ?
8 0.333 0.667 0.907 8.9 0.0 ?
9 0.667 0.333 0.333 193.2 38.4 '0.9 C4H8O'
10 0.667 0.333 0.833 199.8 42.6 '1.1 C4H8O'
11 0.667 0.333 0.093 8.9 0.0 ?
12 0.667 0.333 0.574 8.9 0.0 ?
